data_2220089
loop_
_publ_author_name
'Zhao, Gan-Qing'
'Xue, Ling-Wei'
'Hao, Cheng-Jun'
'Chen, Li-Hua'
'Wu, Hua-Tao'

_publ_section_title
;[Bis(3,5-dimethylpyrazol-1-yl)methane]{<i>N</i>-[1-(2-oxidophenyl)ethylidene]-<small>DL</small>-alaninato}copper(II)
 monohydrate
;
_journal_coeditor_code BQ2096
_journal_issue 12
_journal_name_full 'Acta Crystallographica Section E'
_journal_page_first m1553
_journal_paper_doi 10.1107/S1600536808037264
_journal_volume 64
_journal_year 2008
_chemical_formula_iupac '[Cu (C11 H11 N O3) (C11 H16 N4)], H2 O1'
_chemical_formula_moiety 'C22 H27 Cu N5 O3, H2 O'
_chemical_formula_sum 'C22 H29 Cu N5 O4'
_chemical_formula_weight 491.04
_chemical_name_systematic
;[Bis(3,5-dimethylpyrazol-1-yl)methane]{<i>N</i>-[1-(2-
oxidophenyl)ethylidene]-DL-alaninato}copper(II) monohydrate
;
_space_group_IT_number 14
_symmetry_cell_setting monoclinic
_symmetry_space_group_name_Hall '-P 2ybc'
_symmetry_space_group_name_H-M 'P 1 21/c 1'
_atom_sites_solution_hydrogens geom
_atom_sites_solution_primary direct
_atom_sites_solution_secondary difmap
_cell_angle_alpha 90.00
_cell_angle_beta 102.315(2)
_cell_angle_gamma 90.00
_cell_formula_units_Z 4
_cell_length_a 13.365(3)
_cell_length_b 7.8602(15)
_cell_length_c 23.404(4)
_cell_measurement_reflns_used 3344
_cell_measurement_temperature 293(2)
_cell_measurement_theta_max 23.86
_cell_measurement_theta_min 2.61
_cell_volume 2402.1(8)
_computing_cell_refinement 'SMART (Bruker, 2000)'
_computing_data_collection 'SMART (Bruker, 2000)'
_computing_data_reduction 'SAINT (Bruker, 2000)'
_computing_molecular_graphics 'SHELXTL (Sheldrick, 2008)'
_computing_publication_material 'SHELXTL (Sheldrick, 2008)'
_computing_structure_refinement 'SHELXL97 (Sheldrick, 2008)'
_computing_structure_solution 'SHELXS97 (Sheldrick, 2008)'
_diffrn_ambient_temperature 293(2)
_diffrn_measured_fraction_theta_full 0.982
_diffrn_measured_fraction_theta_max 0.982
_diffrn_measurement_device_type 'Bruker SMART CCD area-detector'
_diffrn_measurement_method '\f and \w'
_diffrn_radiation_monochromator graphite
_diffrn_radiation_source 'fine-focus sealed tube'
_diffrn_radiation_type MoK\a
_diffrn_radiation_wavelength 0.71073
_diffrn_reflns_av_R_equivalents 0.0543
_diffrn_reflns_av_sigmaI/netI 0.0673
_diffrn_reflns_limit_h_max 17
_diffrn_reflns_limit_h_min -12
_diffrn_reflns_limit_k_max 10
_diffrn_reflns_limit_k_min -10
_diffrn_reflns_limit_l_max 27
_diffrn_reflns_limit_l_min -30
_diffrn_reflns_number 14432
_diffrn_reflns_theta_full 27.63
_diffrn_reflns_theta_max 27.63
_diffrn_reflns_theta_min 2.10
_exptl_absorpt_coefficient_mu 0.946
_exptl_absorpt_correction_T_max 0.8334
_exptl_absorpt_correction_T_min 0.7271
_exptl_absorpt_correction_type multi-scan
_exptl_absorpt_process_details '(SADABS; Sheldrick, 1996)'
_exptl_crystal_colour 'dark blue'
_exptl_crystal_density_diffrn 1.358
_exptl_crystal_density_method 'not measured'
_exptl_crystal_description block
_exptl_crystal_F_000 1028
_exptl_crystal_size_max 0.36
_exptl_crystal_size_mid 0.25
_exptl_crystal_size_min 0.20
_refine_diff_density_max 0.787
_refine_diff_density_min -0.533
_refine_ls_extinction_method none
_refine_ls_goodness_of_fit_ref 1.021
_refine_ls_hydrogen_treatment constr
_refine_ls_matrix_type full
_refine_ls_number_parameters 296
_refine_ls_number_reflns 5500
_refine_ls_number_restraints 0
_refine_ls_restrained_S_all 1.021
_refine_ls_R_factor_all 0.0822
_refine_ls_R_factor_gt 0.0517
_refine_ls_shift/su_max 0.001
_refine_ls_shift/su_mean 0.000
_refine_ls_structure_factor_coef Fsqd
_refine_ls_weighting_details 'calc w=1/[\s^2^(Fo^2^)+(0.0715P)^2^+0.4661P] where P=(Fo^2^+2Fc^2^)/3'
_refine_ls_weighting_scheme calc
_refine_ls_wR_factor_gt 0.1326
_refine_ls_wR_factor_ref 0.1501
_reflns_number_gt 3724
_reflns_number_total 5500
_reflns_threshold_expression I>2\s(I)
_cod_data_source_file bq2096.cif
_cod_data_source_block I
_cod_depositor_comments
;
 Marking attached hydrogen atoms.

 Antanas Vaitkus,
 2017-08-07

The following automatic conversions were performed:
'_symmetry_cell_setting' value 'Monoclinic' changed to 'monoclinic'
according to '/home/saulius/struct/CIF-dictionaries/cif_core.dic'
dictionary named 'cif_core.dic' version 2.4.1 from 2010-06-29.

Automatic conversion script
Id: cif_fix_enum 1527 2010-12-29 10:47:43Z saulius 

The following automatic conversions were performed:

'_symmetry_cell_setting' value 'Monoclinic' changed to 'monoclinic'
according to /home/saulius/struct/CIF-dictionaries/cif_core.dic
dictionary named 'cif_core.dic' version 2.4.1 from 2010-06-29.

Automatic conversion script
Id: cif_fix_values 1715 2011-07-08 13:25:40Z adriana 
;
_cod_original_sg_symbol_H-M 'P 21/c'
_cod_database_code 2220089
_cod_database_fobs_code 2220089

loop_
_symmetry_equiv_pos_as_xyz
'x, y, z'
'-x, y+1/2, -z+1/2'
'-x, -y, -z'
'x, -y-1/2, z-1/2'

loop_
_atom_site_type_symbol
_atom_site_label
_atom_site_fract_x
_atom_site_fract_y
_atom_site_fract_z
_atom_site_U_iso_or_equiv
_atom_site_adp_type
_atom_site_calc_flag
_atom_site_refinement_flags
_atom_site_occupancy
_atom_site_attached_hydrogens
C C1 0.8201(2) 0.6577(4) 0.77226(13) 0.0495(8) Uani d . 1 0
C C2 0.8236(3) 0.6612(6) 0.83301(14) 0.0657(10) Uani d . 1 0
H H2 0.7623 0.6597 0.8457 0.079 Uiso calc R 1 0
C C3 0.9132(3) 0.6666(6) 0.87380(16) 0.0758(12) Uani d . 1 0
H H3 0.9122 0.6682 0.9134 0.091 Uiso calc R 1 0
C C4 1.0060(3) 0.6697(6) 0.85614(16) 0.0777(12) Uani d . 1 0
H H4 1.0675 0.6774 0.8835 0.093 Uiso calc R 1 0
C C5 1.0049(3) 0.6611(5) 0.79729(16) 0.0657(10) Uani d . 1 0
H H5 1.0673 0.6589 0.7858 0.079 Uiso calc R 1 0
C C6 0.9140(2) 0.6554(4) 0.75344(14) 0.0473(8) Uani d . 1 0
C C7 0.9202(2) 0.6387(4) 0.69200(14) 0.0460(7) Uani d . 1 0
C C8 0.8453(2) 0.5740(4) 0.59087(13) 0.0477(8) Uani d . 1 0
H H8 0.9104 0.5182 0.5896 0.057 Uiso calc R 1 0
C C9 0.7567(3) 0.4588(5) 0.56306(14) 0.0519(8) Uani d . 1 0
C C10 1.0249(2) 0.6546(6) 0.67706(17) 0.0690(11) Uani d . 1 0
H H10A 1.0172 0.6609 0.6354 0.104 Uiso calc R 1 0
H H10B 1.0657 0.5571 0.6917 0.104 Uiso calc R 1 0
H H10C 1.0581 0.7558 0.6947 0.104 Uiso calc R 1 0
C C11 0.8367(3) 0.7413(5) 0.55651(16) 0.0692(11) Uani d . 1 0
H H11A 0.8971 0.8084 0.5701 0.104 Uiso calc R 1 0
H H11B 0.7777 0.8032 0.5622 0.104 Uiso calc R 1 0
H H11C 0.8300 0.7171 0.5157 0.104 Uiso calc R 1 0
C C12 0.6251(2) 0.9931(4) 0.62768(14) 0.0477(7) Uani d . 1 0
C C13 0.5374(3) 1.0828(4) 0.60353(17) 0.0594(9) Uani d . 1 0
H H13 0.5290 1.2003 0.6039 0.071 Uiso calc R 1 0
C C14 0.4655(3) 0.9659(4) 0.57912(15) 0.0510(8) Uani d . 1 0
C C15 0.3571(3) 0.9869(6) 0.5464(2) 0.0819(13) Uani d . 1 0
H H15A 0.3469 0.9248 0.5103 0.123 Uiso calc R 1 0
H H15B 0.3432 1.1053 0.5383 0.123 Uiso calc R 1 0
H H15C 0.3115 0.9440 0.5697 0.123 Uiso calc R 1 0
C C16 0.7269(3) 1.0596(5) 0.66044(19) 0.0730(12) Uani d . 1 0
H H16A 0.7522 0.9881 0.6936 0.110 Uiso calc R 1 0
H H16B 0.7186 1.1735 0.6735 0.110 Uiso calc R 1 0
H H16C 0.7747 1.0595 0.6351 0.110 Uiso calc R 1 0
C C17 0.4717(2) 0.6429(4) 0.57657(12) 0.0411(7) Uani d . 1 0
H H17A 0.5156 0.5804 0.5559 0.049 Uiso calc R 1 0
H H17B 0.4041 0.6494 0.5513 0.049 Uiso calc R 1 0
C C18 0.3806(2) 0.5024(5) 0.64872(15) 0.0504(8) Uani d . 1 0
C C19 0.4159(3) 0.4218(4) 0.70075(16) 0.0586(9) Uani d . 1 0
H H19 0.3761 0.3709 0.7241 0.070 Uiso calc R 1 0
C C20 0.5217(3) 0.4297(4) 0.71236(14) 0.0491(8) Uani d . 1 0
C C21 0.5955(3) 0.3618(6) 0.76487(17) 0.0787(12) Uani d . 1 0
H H21A 0.6578 0.3282 0.7538 0.118 Uiso calc R 1 0
H H21B 0.5657 0.2651 0.7801 0.118 Uiso calc R 1 0
H H21C 0.6101 0.4486 0.7943 0.118 Uiso calc R 1 0
C C22 0.2745(3) 0.5421(6) 0.61745(19) 0.0811(13) Uani d . 1 0
H H22A 0.2645 0.5038 0.5777 0.122 Uiso calc R 1 0
H H22B 0.2635 0.6627 0.6180 0.122 Uiso calc R 1 0
H H22C 0.2268 0.4854 0.6364 0.122 Uiso calc R 1 0
Cu Cu1 0.69565(3) 0.58580(5) 0.659531(15) 0.03989(15) Uani d . 1 0
N N1 0.83952(18) 0.6059(3) 0.65209(11) 0.0421(6) Uani d . 1 0
N N2 0.61092(17) 0.8286(3) 0.61916(11) 0.0432(6) Uani d . 1 0
N N3 0.51185(17) 0.8133(3) 0.58899(10) 0.0402(6) Uani d . 1 0
N N4 0.55252(18) 0.5077(3) 0.66850(11) 0.0428(6) Uani d . 1 0
N N5 0.46534(18) 0.5521(3) 0.62967(11) 0.0411(6) Uani d . 1 0
O O1 0.72874(16) 0.6610(3) 0.73752(9) 0.0561(6) Uani d . 1 0
O O2 0.67815(16) 0.4594(3) 0.58584(9) 0.0503(6) Uani d . 1 0
O O3 0.7635(2) 0.3745(4) 0.51962(12) 0.0863(10) Uani d . 1 0
O O4 0.9427(3) 0.3264(13) 0.48232(19) 0.269(5) Uani d . 1 2

loop_
_atom_site_aniso_label
_atom_site_aniso_U_11
_atom_site_aniso_U_22
_atom_site_aniso_U_33
_atom_site_aniso_U_12
_atom_site_aniso_U_13
_atom_site_aniso_U_23
C1 0.0451(18) 0.054(2) 0.0463(18) 0.0114(15) 0.0040(15) -0.0053(15)
C2 0.057(2) 0.096(3) 0.0428(19) 0.016(2) 0.0085(17) -0.0079(18)
C3 0.077(3) 0.102(3) 0.043(2) 0.019(2) 0.003(2) -0.007(2)
C4 0.059(3) 0.110(4) 0.053(2) 0.023(2) -0.0117(19) -0.013(2)
C5 0.0406(19) 0.087(3) 0.064(2) 0.0130(19) -0.0011(17) -0.010(2)
C6 0.0365(17) 0.0529(19) 0.0495(18) 0.0100(14) 0.0022(14) -0.0056(15)
C7 0.0319(16) 0.0505(19) 0.0542(19) 0.0051(13) 0.0063(14) 0.0006(15)
C8 0.0319(16) 0.071(2) 0.0423(17) 0.0032(15) 0.0116(13) -0.0015(15)
C9 0.0422(18) 0.072(2) 0.0412(17) 0.0053(16) 0.0081(14) -0.0056(15)
C10 0.0305(18) 0.105(3) 0.071(2) -0.0030(19) 0.0106(17) -0.013(2)
C11 0.058(2) 0.093(3) 0.061(2) -0.001(2) 0.0220(18) 0.019(2)
C12 0.0421(18) 0.0425(19) 0.058(2) -0.0077(14) 0.0094(15) 0.0009(15)
C13 0.057(2) 0.0430(19) 0.072(2) 0.0043(16) 0.0015(19) -0.0004(16)
C14 0.0444(18) 0.052(2) 0.055(2) 0.0094(15) 0.0066(15) 0.0041(15)
C15 0.056(2) 0.079(3) 0.096(3) 0.021(2) -0.015(2) -0.001(3)
C16 0.051(2) 0.064(3) 0.096(3) -0.0145(18) -0.002(2) -0.009(2)
C17 0.0341(16) 0.0482(18) 0.0402(16) -0.0048(13) 0.0059(13) -0.0052(13)
C18 0.0394(17) 0.059(2) 0.057(2) -0.0143(16) 0.0188(15) -0.0086(16)
C19 0.054(2) 0.068(2) 0.062(2) -0.0176(17) 0.0295(18) -0.0038(18)
C20 0.058(2) 0.0458(19) 0.0480(18) -0.0049(15) 0.0206(16) 0.0004(14)
C21 0.088(3) 0.084(3) 0.063(2) -0.001(2) 0.015(2) 0.027(2)
C22 0.037(2) 0.121(4) 0.087(3) -0.013(2) 0.019(2) 0.006(3)
Cu1 0.0293(2) 0.0490(3) 0.0421(2) 0.00231(15) 0.00949(15) -0.00283(16)
N1 0.0319(13) 0.0521(16) 0.0421(14) 0.0036(11) 0.0074(11) 0.0015(11)
N2 0.0263(12) 0.0471(16) 0.0528(15) -0.0040(11) 0.0008(11) 0.0023(12)
N3 0.0311(13) 0.0443(15) 0.0441(13) 0.0003(11) 0.0056(11) 0.0014(11)
N4 0.0390(14) 0.0445(15) 0.0462(14) -0.0040(12) 0.0119(12) 0.0031(12)
N5 0.0309(13) 0.0526(16) 0.0414(14) -0.0067(11) 0.0111(11) -0.0009(11)
O1 0.0336(12) 0.0861(17) 0.0478(13) 0.0080(11) 0.0069(10) -0.0120(12)
O2 0.0379(12) 0.0612(15) 0.0548(13) -0.0025(10) 0.0167(10) -0.0111(10)
O3 0.0584(17) 0.142(3) 0.0650(17) -0.0115(16) 0.0265(14) -0.0473(17)
O4 0.082(3) 0.624(14) 0.103(3) 0.110(5) 0.026(2) -0.007(5)

loop_
_atom_type_symbol
_atom_type_description
_atom_type_scat_dispersion_real
_atom_type_scat_dispersion_imag
_atom_type_scat_source
C C 0.0033 0.0016 'International Tables Vol C Tables 4.2.6.8 and 6.1.1.4'
H H 0.0000 0.0000 'International Tables Vol C Tables 4.2.6.8 and 6.1.1.4'
N N 0.0061 0.0033 'International Tables Vol C Tables 4.2.6.8 and 6.1.1.4'
O O 0.0106 0.0060 'International Tables Vol C Tables 4.2.6.8 and 6.1.1.4'
Cu Cu 0.3201 1.2651 'International Tables Vol C Tables 4.2.6.8 and 6.1.1.4'

loop_
_geom_angle_atom_site_label_1
_geom_angle_atom_site_label_2
_geom_angle_atom_site_label_3
_geom_angle
O1 C1 C2 116.7(3)
O1 C1 C6 125.1(3)
C2 C1 C6 118.1(3)
C3 C2 C1 122.8(4)
C3 C2 H2 118.6
C1 C2 H2 118.6
C2 C3 C4 119.9(3)
C2 C3 H3 120.0
C4 C3 H3 120.0
C5 C4 C3 118.6(3)
C5 C4 H4 120.7
C3 C4 H4 120.7
C4 C5 C6 123.5(4)
C4 C5 H5 118.3
C6 C5 H5 118.3
C5 C6 C1 117.1(3)
C5 C6 C7 119.7(3)
C1 C6 C7 123.1(3)
N1 C7 C6 120.9(3)
N1 C7 C10 121.2(3)
C6 C7 C10 117.8(3)
N1 C8 C9 108.6(2)
N1 C8 C11 110.5(3)
C9 C8 C11 108.8(3)
N1 C8 H8 109.6
C9 C8 H8 109.6
C11 C8 H8 109.6
O3 C9 O2 124.0(3)
O3 C9 C8 119.0(3)
O2 C9 C8 117.0(3)
C7 C10 H10A 109.5
C7 C10 H10B 109.5
H10A C10 H10B 109.5
C7 C10 H10C 109.5
H10A C10 H10C 109.5
H10B C10 H10C 109.5
C8 C11 H11A 109.5
C8 C11 H11B 109.5
H11A C11 H11B 109.5
C8 C11 H11C 109.5
H11A C11 H11C 109.5
H11B C11 H11C 109.5
N2 C12 C13 111.0(3)
N2 C12 C16 120.2(3)
C13 C12 C16 128.8(3)
C14 C13 C12 106.7(3)
C14 C13 H13 126.6
C12 C13 H13 126.6
N3 C14 C13 105.7(3)
N3 C14 C15 123.0(3)
C13 C14 C15 131.2(3)
C14 C15 H15A 109.5
C14 C15 H15B 109.5
H15A C15 H15B 109.5
C14 C15 H15C 109.5
H15A C15 H15C 109.5
H15B C15 H15C 109.5
C12 C16 H16A 109.5
C12 C16 H16B 109.5
H16A C16 H16B 109.5
C12 C16 H16C 109.5
H16A C16 H16C 109.5
H16B C16 H16C 109.5
N3 C17 N5 111.7(2)
N3 C17 H17A 109.3
N5 C17 H17A 109.3
N3 C17 H17B 109.3
N5 C17 H17B 109.3
H17A C17 H17B 107.9
N5 C18 C19 105.8(3)
N5 C18 C22 123.6(3)
C19 C18 C22 130.6(3)
C18 C19 C20 107.4(3)
C18 C19 H19 126.3
C20 C19 H19 126.3
N4 C20 C19 109.9(3)
N4 C20 C21 122.5(3)
C19 C20 C21 127.6(3)
C20 C21 H21A 109.5
C20 C21 H21B 109.5
H21A C21 H21B 109.5
C20 C21 H21C 109.5
H21A C21 H21C 109.5
H21B C21 H21C 109.5
C18 C22 H22A 109.5
C18 C22 H22B 109.5
H22A C22 H22B 109.5
C18 C22 H22C 109.5
H22A C22 H22C 109.5
H22B C22 H22C 109.5
O1 Cu1 O2 166.62(10)
O1 Cu1 N1 91.65(10)
O2 Cu1 N1 84.17(9)
O1 Cu1 N4 91.49(10)
O2 Cu1 N4 89.98(9)
N1 Cu1 N4 167.22(10)
O1 Cu1 N2 97.50(10)
O2 Cu1 N2 95.87(9)
N1 Cu1 N2 107.40(9)
N4 Cu1 N2 84.45(9)
C7 N1 C8 121.9(3)
C7 N1 Cu1 129.1(2)
C8 N1 Cu1 109.07(18)
C12 N2 N3 104.9(2)
C12 N2 Cu1 134.91(19)
N3 N2 Cu1 118.30(18)
C14 N3 N2 111.7(3)
C14 N3 C17 130.7(3)
N2 N3 C17 117.5(2)
C20 N4 N5 105.7(2)
C20 N4 Cu1 131.3(2)
N5 N4 Cu1 122.41(18)
C18 N5 N4 111.2(2)
C18 N5 C17 128.8(3)
N4 N5 C17 120.0(2)
C1 O1 Cu1 126.14(19)
C9 O2 Cu1 114.6(2)

loop_
_geom_bond_atom_site_label_1
_geom_bond_atom_site_label_2
_geom_bond_distance
_geom_bond_publ_flag
C1 O1 1.314(4) ?
C1 C2 1.413(4) ?
C1 C6 1.417(4) ?
C2 C3 1.364(5) ?
C2 H2 0.9300 ?
C3 C4 1.388(6) ?
C3 H3 0.9300 ?
C4 C5 1.376(5) ?
C4 H4 0.9300 ?
C5 C6 1.414(4) ?
C5 H5 0.9300 ?
C6 C7 1.464(4) ?
C7 N1 1.293(4) ?
C7 C10 1.518(4) ?
C8 N1 1.473(4) ?
C8 C9 1.522(5) ?
C8 C11 1.533(5) ?
C8 H8 0.9800 ?
C9 O3 1.233(4) ?
C9 O2 1.275(4) ?
C10 H10A 0.9600 ?
C10 H10B 0.9600 ?
C10 H10C 0.9600 ?
C11 H11A 0.9600 ?
C11 H11B 0.9600 ?
C11 H11C 0.9600 ?
C12 N2 1.316(4) ?
C12 C13 1.381(5) ?
C12 C16 1.505(5) ?
C13 C14 1.364(5) ?
C13 H13 0.9300 ?
C14 N3 1.348(4) ?
C14 C15 1.497(4) ?
C15 H15A 0.9600 ?
C15 H15B 0.9600 ?
C15 H15C 0.9600 ?
C16 H16A 0.9600 ?
C16 H16B 0.9600 ?
C16 H16C 0.9600 ?
C17 N3 1.449(4) ?
C17 N5 1.451(4) ?
C17 H17A 0.9700 ?
C17 H17B 0.9700 ?
C18 N5 1.361(4) ?
C18 C19 1.364(5) ?
C18 C22 1.483(5) ?
C19 C20 1.384(5) ?
C19 H19 0.9300 ?
C20 N4 1.334(4) ?
C20 C21 1.500(5) ?
C21 H21A 0.9600 ?
C21 H21B 0.9600 ?
C21 H21C 0.9600 ?
C22 H22A 0.9600 ?
C22 H22B 0.9600 ?
C22 H22C 0.9600 ?
Cu1 O1 1.879(2) y
Cu1 O2 1.961(2) y
Cu1 N1 1.974(2) y
Cu1 N4 2.062(2) y
Cu1 N2 2.315(3) y
N2 N3 1.367(3) ?
N4 N5 1.362(3) ?
